data_4022395
loop_
_publ_author_name
'Amaury Patin'
'Alice Kanazawa'
'Christian Philouze'
'Andrew E. Greene'
'Estela Muri'
'Eliezer Barreiro'
'Paulo C. C. Costa'

_publ_section_title
;
 Highly Stereocontrolled Synthesis of Natural Barbacenic Acid,
 Novel Bisnorditerpene from Barbacenia flava
;
_journal_name_full 'Journal of Organic Chemistry'
_journal_page_first 3831
_journal_page_last 3837
_journal_paper_doi 10.1021/jo0340049
_journal_volume 68
_journal_year 2003
_chemical_formula_moiety 'C19 H28 O4 '
_chemical_formula_sum 'C19 H28 O4'
_chemical_formula_weight 320.43
_space_group_IT_number 19
_symmetry_cell_setting orthorhombic
_symmetry_Int_Tables_number 19
_symmetry_space_group_name_Hall 'P 2ac 2ab'
_symmetry_space_group_name_H-M 'P 21 21 21'
_audit_creation_date 2002-12-11
_audit_creation_method 'by teXsan v1.8'
_cell_angle_alpha 90
_cell_angle_beta 90
_cell_angle_gamma 90
_cell_formula_units_Z 4
_cell_length_a 11.691(3)
_cell_length_b 11.750(2)
_cell_length_c 12.767(3)
_cell_measurement_reflns_used 25
_cell_measurement_temperature 293.0
_cell_measurement_theta_max 27.9
_cell_measurement_theta_min 20.8
_cell_volume 1753.8(6)
_computing_cell_refinement 'Enraf-Nonius CAD4'
_computing_data_collection 'Enraf-Nonius CAD4'
_computing_data_reduction 'teXsan (MSC, 1992-1997)'
_computing_publication_material 'teXsan (MSC, 1992-1997)'
_computing_structure_refinement 'teXsan (MSC, 1992-1997)'
_computing_structure_solution SIR92
_diffrn_ambient_temperature 293.0
_diffrn_measured_fraction_theta_full 1.00
_diffrn_measured_fraction_theta_max 1.00
_diffrn_measurement_device_type CAD-4
_diffrn_measurement_method \w
_diffrn_orient_matrix_UB_11 0.03003
_diffrn_orient_matrix_UB_12 -0.07783
_diffrn_orient_matrix_UB_13 0.01559
_diffrn_orient_matrix_UB_21 -0.03024
_diffrn_orient_matrix_UB_22 0.00572
_diffrn_orient_matrix_UB_23 0.07307
_diffrn_orient_matrix_UB_31 -0.07425
_diffrn_orient_matrix_UB_32 -0.03386
_diffrn_orient_matrix_UB_33 -0.02346
_diffrn_radiation_detector 'scintillation counter'
_diffrn_radiation_monochromator graphite
_diffrn_radiation_source 'X-ray tube'
_diffrn_radiation_type 'Cu K\a'
_diffrn_radiation_wavelength 1.5418
_diffrn_reflns_av_R_equivalents 0.00
_diffrn_reflns_av_sigmaI/netI 0.020
_diffrn_reflns_limit_h_max 14
_diffrn_reflns_limit_h_min 0
_diffrn_reflns_limit_k_max 14
_diffrn_reflns_limit_k_min 0
_diffrn_reflns_limit_l_max 15
_diffrn_reflns_limit_l_min 0
_diffrn_reflns_number 1810
_diffrn_reflns_reduction_process 'Lp corrections applied'
_diffrn_reflns_theta_full 74.90
_diffrn_reflns_theta_max 74.90
_diffrn_reflns_theta_min 3.46
_diffrn_standards_decay_% -10.15
_diffrn_standards_interval_count 120
_diffrn_standards_number 2
_exptl_absorpt_coefficient_mu 0.673
_exptl_absorpt_correction_type none
_exptl_crystal_colour 'pale yellow'
_exptl_crystal_density_diffrn 1.213
_exptl_crystal_density_meas ?
_exptl_crystal_description prism
_exptl_crystal_F_000 696.00
_exptl_crystal_size_max 0.28
_exptl_crystal_size_mid 0.20
_exptl_crystal_size_min 0.18
_refine_diff_density_max 0.15
_refine_diff_density_min -0.16
_refine_ls_extinction_method none
_refine_ls_goodness_of_fit_all 1.992
_refine_ls_goodness_of_fit_ref 1.992
_refine_ls_hydrogen_treatment noref
_refine_ls_matrix_type full
_refine_ls_number_constraints 0
_refine_ls_number_parameters 208
_refine_ls_number_reflns 1527
_refine_ls_number_restraints 0
_refine_ls_R_factor_all 0.0644
_refine_ls_R_factor_gt 0.0644
_refine_ls_shift/su_max 0.0036
_refine_ls_shift/su_mean 0.0007
_refine_ls_structure_factor_coef F
_refine_ls_weighting_details 'w = 1/[\s^2^(Fo) + 0.00250|Fo|^2^]'
_refine_ls_weighting_scheme sigma
_refine_ls_wR_factor_all 0.1023
_refine_ls_wR_factor_ref 0.1023
_reflns_number_gt 1527
_reflns_number_total 1810
_reflns_threshold_expression I>1.10\s(I)
_cod_data_source_file jo0340049si20030213_095327_4.cif
_cod_data_source_block C19O4H28
_cod_original_sg_symbol_H-M 'P 21 21 21 '
_cod_original_formula_sum 'C19 H28 O4 '
_cod_database_code 4022395

loop_
_symmetry_equiv_pos_as_xyz
'   +x,   +y,   +z'
'1/2-x,   -y,1/2+z'
'1/2+x,1/2-y,   -z'
'   -x,1/2+y,1/2-z'

loop_
_atom_site_label
_atom_site_fract_x
_atom_site_fract_y
_atom_site_fract_z
_atom_site_U_iso_or_equiv
_atom_site_occupancy
_atom_site_adp_type
_atom_site_calc_flag
O(1) -0.4122(3) -0.3186(2) -0.5786(3) 0.1142(9) 1.000 Uani d
O(2) 0.0076(2) 0.0596(2) -0.8783(2) 0.0779(6) 1.000 Uani d
O(3) 0.1813(2) -0.0043(2) -0.8389(2) 0.0870(7) 1.000 Uani d
O(4) -0.0061(2) 0.2910(2) -0.7364(2) 0.0807(6) 1.000 Uani d
C(1) -0.3317(2) -0.0617(2) -0.6948(2) 0.0557(6) 1.000 Uani d
C(1') -0.2973(3) -0.1323(2) -0.7924(2) 0.0655(7) 1.000 Uani d
C(2) -0.3181(2) -0.1358(2) -0.5953(2) 0.0597(6) 1.000 Uani d
C(3) -0.1970(3) -0.1726(2) -0.5745(2) 0.0656(7) 1.000 Uani d
C(4) -0.1216(3) -0.0665(2) -0.5661(2) 0.0574(6) 1.000 Uani d
C(5) -0.1323(2) 0.0109(2) -0.6622(2) 0.0479(5) 1.000 Uani d
C(6) -0.0423(2) 0.1100(2) -0.6605(2) 0.0522(5) 1.000 Uani d
C(6') -0.0203(3) 0.1583(3) -0.5494(2) 0.0708(8) 1.000 Uani d
C(7) -0.0746(2) 0.2134(2) -0.7286(2) 0.0584(6) 1.000 Uani d
C(8) -0.1879(3) 0.2219(2) -0.7847(2) 0.0621(6) 1.000 Uani d
C(9) -0.2549(2) 0.1134(2) -0.7895(2) 0.0563(6) 1.000 Uani d
C(10) -0.2573(2) 0.0484(2) -0.6848(2) 0.0480(5) 1.000 Uani d
C(10') -0.3056(2) 0.1270(2) -0.5997(2) 0.0605(6) 1.000 Uani d
C(11) -0.4637(3) -0.0453(3) -0.6991(3) 0.0798(9) 1.000 Uani d
C(12) -0.5096(3) -0.1622(3) -0.6669(4) 0.101(1) 1.000 Uani d
C(13) -0.4139(3) -0.2201(3) -0.6079(3) 0.0849(9) 1.000 Uani d
C(14) 0.0729(2) 0.0651(2) -0.6994(2) 0.0630(6) 1.000 Uani d
C(15) 0.0784(2) 0.0403(2) -0.8150(2) 0.0621(7) 1.000 Uani d
C(16) 0.2009(4) -0.0278(4) -0.9462(3) 0.106(1) 1.000 Uani d
H(1) -0.2163 -0.1376 -0.7961 0.079 1.000 Uiso c
H(2) -0.3253 -0.0961 -0.8538 0.079 1.000 Uiso c
H(3) -0.3291 -0.2065 -0.7873 0.079 1.000 Uiso c
H(4) -0.3391 -0.0884 -0.5381 0.072 1.000 Uiso c
H(5) -0.1708 -0.2193 -0.6303 0.079 1.000 Uiso c
H(6) -0.1938 -0.2142 -0.5107 0.079 1.000 Uiso c
H(7) -0.0441 -0.0898 -0.5594 0.069 1.000 Uiso c
H(8) -0.1435 -0.0248 -0.5057 0.069 1.000 Uiso c
H(9) -0.1112 -0.0353 -0.7200 0.057 1.000 Uiso c
H(10) 0.0373 0.2152 -0.5528 0.085 1.000 Uiso c
H(11) -0.0889 0.1905 -0.5227 0.085 1.000 Uiso c
H(12) 0.0043 0.0986 -0.5044 0.085 1.000 Uiso c
H(13) -0.1736 0.2463 -0.8544 0.075 1.000 Uiso c
H(14) -0.2332 0.2772 -0.7496 0.075 1.000 Uiso c
H(15) -0.2217 0.0656 -0.8412 0.068 1.000 Uiso c
H(16) -0.3314 0.1310 -0.8088 0.068 1.000 Uiso c
H(17) -0.2743 0.1064 -0.5337 0.073 1.000 Uiso c
H(18) -0.2860 0.2036 -0.6153 0.073 1.000 Uiso c
H(19) -0.3865 0.1196 -0.5975 0.073 1.000 Uiso c
H(20) -0.4880 -0.0258 -0.7678 0.096 1.000 Uiso c
H(21) -0.4878 0.0119 -0.6514 0.096 1.000 Uiso c
H(22) -0.5297 -0.2052 -0.7272 0.121 1.000 Uiso c
H(23) -0.5748 -0.1538 -0.6232 0.121 1.000 Uiso c
H(24) 0.1297 0.1203 -0.6836 0.076 1.000 Uiso c
H(25) 0.0893 -0.0034 -0.6628 0.076 1.000 Uiso c
H(26) 0.1712 0.0326 -0.9876 0.127 1.000 Uiso c
H(27) 0.1639 -0.0969 -0.9647 0.127 1.000 Uiso c
H(28) 0.2808 -0.0347 -0.9584 0.127 1.000 Uiso c

loop_
_atom_site_aniso_label
_atom_site_aniso_U_11
_atom_site_aniso_U_22
_atom_site_aniso_U_33
_atom_site_aniso_U_12
_atom_site_aniso_U_13
_atom_site_aniso_U_23
O(1) 0.128(2) 0.080(1) 0.134(2) -0.039(1) 0.040(2) 0.010(1)
O(2) 0.078(1) 0.088(1) 0.068(1) 0.012(1) 0.013(1) 0.0032(9)
O(3) 0.073(1) 0.084(1) 0.104(1) 0.021(1) 0.035(1) 0.013(1)
O(4) 0.066(1) 0.0550(8) 0.121(2) -0.0185(8) 0.008(1) 0.012(1)
C(1) 0.051(1) 0.059(1) 0.058(1) -0.007(1) 0.002(1) -0.001(1)
C(1') 0.077(2) 0.063(1) 0.057(1) -0.014(1) 0.000(1) -0.006(1)
C(2) 0.067(1) 0.055(1) 0.057(1) -0.012(1) 0.014(1) 0.0005(9)
C(3) 0.086(2) 0.053(1) 0.058(1) 0.002(1) 0.006(1) 0.0097(9)
C(4) 0.061(1) 0.059(1) 0.053(1) 0.003(1) -0.003(1) 0.0080(9)
C(5) 0.050(1) 0.0474(9) 0.0466(8) 0.001(1) -0.0008(9) 0.0006(8)
C(6) 0.048(1) 0.054(1) 0.055(1) -0.003(1) 0.0022(9) 0.0010(9)
C(6') 0.067(2) 0.081(2) 0.065(1) -0.012(2) -0.007(1) -0.009(1)
C(7) 0.053(1) 0.052(1) 0.069(1) 0.002(1) 0.010(1) -0.003(1)
C(8) 0.068(2) 0.051(1) 0.067(1) 0.000(1) -0.002(1) 0.007(1)
C(9) 0.059(1) 0.056(1) 0.054(1) 0.004(1) -0.009(1) 0.0017(9)
C(10) 0.047(1) 0.0500(9) 0.0475(9) 0.000(1) 0.0009(8) -0.0019(8)
C(10') 0.060(1) 0.057(1) 0.065(1) 0.006(1) 0.005(1) -0.008(1)
C(11) 0.051(1) 0.091(2) 0.097(2) -0.010(2) -0.003(1) -0.006(2)
C(12) 0.068(2) 0.112(3) 0.122(3) -0.037(2) 0.014(2) -0.014(2)
C(13) 0.087(2) 0.074(2) 0.093(2) -0.028(2) 0.029(2) -0.005(1)
C(14) 0.044(1) 0.068(1) 0.077(1) -0.004(1) 0.003(1) 0.005(1)
C(15) 0.054(1) 0.053(1) 0.079(1) -0.002(1) 0.017(1) 0.006(1)
C(16) 0.111(3) 0.094(2) 0.112(2) 0.022(2) 0.060(2) 0.001(2)

loop_
_atom_type_symbol
_atom_type_oxidation_number
_atom_type_number_in_cell
_atom_type_scat_dispersion_real
_atom_type_scat_dispersion_imag
_atom_type_scat_source
C 0 76 0.017 0.009
;International Tables for Crystallography
(1992, Vol. C, Tables 4.2.6.8 and 6.1.1.1)
;
O 0 16 0.047 0.032
;International Tables for Crystallography
(1992, Vol. C, Tables 4.2.6.8 and 6.1.1.1)
;
H 0 112 0.000 0.000
;International Tables for Crystallography
(1992, Vol. C, Table 6.1.1.2)
;

loop_
_geom_angle_atom_site_label_1
_geom_angle_atom_site_label_2
_geom_angle_atom_site_label_3
_geom_angle
_geom_angle_publ_flag
C(15) O(3) C(16) 116.0(3) yes
C(1') C(1) C(2) 109.4(2) yes
C(1') C(1) C(10) 111.3(2) yes
C(1') C(1) C(11) 107.2(2) yes
C(2) C(1) C(10) 109.9(2) yes
C(2) C(1) C(11) 101.6(2) yes
C(10) C(1) C(11) 116.9(2) yes
C(1) C(1') H(1) 109.5 no
C(1) C(1') H(2) 109.5 no
C(1) C(1') H(3) 109.5 no
H(1) C(1') H(2) 109.5 no
H(1) C(1') H(3) 109.5 no
H(2) C(1') H(3) 109.5 no
C(1) C(2) C(3) 113.8(2) yes
C(1) C(2) C(13) 101.9(2) yes
C(1) C(2) H(4) 106.0 no
C(3) C(2) C(13) 122.0(2) yes
C(3) C(2) H(4) 106.0 no
C(13) C(2) H(4) 106.0 no
C(2) C(3) C(4) 108.7(2) yes
C(2) C(3) H(5) 109.7 no
C(2) C(3) H(6) 109.7 no
C(4) C(3) H(5) 109.7 no
C(4) C(3) H(6) 109.7 no
H(5) C(3) H(6) 109.5 no
C(3) C(4) C(5) 112.4(2) yes
C(3) C(4) H(7) 108.7 no
C(3) C(4) H(8) 108.7 no
C(5) C(4) H(7) 108.7 no
C(5) C(4) H(8) 108.7 no
H(7) C(4) H(8) 109.5 no
C(4) C(5) C(6) 112.0(2) yes
C(4) C(5) C(10) 113.2(2) yes
C(4) C(5) H(9) 105.2 no
C(6) C(5) C(10) 115.0(2) yes
C(6) C(5) H(9) 105.2 no
C(10) C(5) H(9) 105.2 no
C(5) C(6) C(6') 113.3(2) yes
C(5) C(6) C(7) 114.4(2) yes
C(5) C(6) C(14) 109.2(2) yes
C(6') C(6) C(7) 105.6(2) yes
C(6') C(6) C(14) 106.1(2) yes
C(7) C(6) C(14) 107.7(2) yes
C(6) C(6') H(10) 109.5 no
C(6) C(6') H(11) 109.5 no
C(6) C(6') H(12) 109.5 no
H(10) C(6') H(11) 109.5 no
H(10) C(6') H(12) 109.5 no
H(11) C(6') H(12) 109.5 no
O(4) C(7) C(6) 118.4(2) yes
O(4) C(7) C(8) 119.2(2) yes
C(6) C(7) C(8) 122.3(2) yes
C(7) C(8) C(9) 115.0(2) yes
C(7) C(8) H(13) 108.1 no
C(7) C(8) H(14) 108.1 no
C(9) C(8) H(13) 108.1 no
C(9) C(8) H(14) 108.1 no
H(13) C(8) H(14) 109.5 no
C(8) C(9) C(10) 113.3(2) yes
C(8) C(9) H(15) 108.5 no
C(8) C(9) H(16) 108.5 no
C(10) C(9) H(15) 108.5 no
C(10) C(9) H(16) 108.5 no
H(15) C(9) H(16) 109.5 no
C(1) C(10) C(5) 107.7(2) yes
C(1) C(10) C(9) 110.4(2) yes
C(1) C(10) C(10') 110.5(2) yes
C(5) C(10) C(9) 106.6(2) yes
C(5) C(10) C(10') 112.7(2) yes
C(9) C(10) C(10') 108.8(2) yes
C(10) C(10') H(17) 109.5 no
C(10) C(10') H(18) 109.5 no
C(10) C(10') H(19) 109.5 no
H(17) C(10') H(18) 109.5 no
H(17) C(10') H(19) 109.5 no
H(18) C(10') H(19) 109.5 no
C(1) C(11) C(12) 103.1(3) yes
C(1) C(11) H(20) 111.0 no
C(1) C(11) H(21) 111.0 no
C(12) C(11) H(20) 111.0 no
C(12) C(11) H(21) 111.0 no
H(20) C(11) H(21) 109.5 no
C(11) C(12) C(13) 106.2(3) yes
C(11) C(12) H(22) 110.3 no
C(11) C(12) H(23) 110.3 no
C(13) C(12) H(22) 110.3 no
C(13) C(12) H(23) 110.3 no
H(22) C(12) H(23) 109.5 no
O(1) C(13) C(2) 125.6(4) yes
O(1) C(13) C(12) 126.5(4) yes
C(2) C(13) C(12) 107.9(3) yes
C(6) C(14) C(15) 115.0(2) yes
C(6) C(14) H(24) 108.1 no
C(6) C(14) H(25) 108.1 no
C(15) C(14) H(24) 108.1 no
C(15) C(14) H(25) 108.1 no
H(24) C(14) H(25) 109.5 no
O(2) C(15) O(3) 123.2(3) yes
O(2) C(15) C(14) 127.3(3) yes
O(3) C(15) C(14) 109.5(3) yes
O(3) C(16) H(26) 109.5 no
O(3) C(16) H(27) 109.5 no
O(3) C(16) H(28) 109.5 no
H(26) C(16) H(27) 109.5 no
H(26) C(16) H(28) 109.5 no
H(27) C(16) H(28) 109.5 no

loop_
_geom_bond_atom_site_label_1
_geom_bond_atom_site_label_2
_geom_bond_distance
_geom_bond_publ_flag
O(1) C(13) 1.216(4) yes
O(2) C(15) 1.178(4) yes
O(3) C(15) 1.347(4) yes
O(3) C(16) 1.417(5) yes
O(4) C(7) 1.218(3) yes
C(1) C(1') 1.551(4) yes
C(1) C(2) 1.548(3) yes
C(1) C(10) 1.565(3) yes
C(1) C(11) 1.556(4) yes
C(1') H(1) 0.95 no
C(1') H(2) 0.95 no
C(1') H(3) 0.95 no
C(2) C(3) 1.505(4) yes
C(2) C(13) 1.504(4) yes
C(2) H(4) 0.95 no
C(3) C(4) 1.531(4) yes
C(3) H(5) 0.95 no
C(3) H(6) 0.95 no
C(4) C(5) 1.532(3) yes
C(4) H(7) 0.95 no
C(4) H(8) 0.95 no
C(5) C(6) 1.570(3) yes
C(5) C(10) 1.553(3) yes
C(5) H(9) 0.95 no
C(6) C(6') 1.549(3) yes
C(6) C(7) 1.541(3) yes
C(6) C(14) 1.530(4) yes
C(6') H(10) 0.95 no
C(6') H(11) 0.95 no
C(6') H(12) 0.95 no
C(7) C(8) 1.510(4) yes
C(8) C(9) 1.497(4) yes
C(8) H(13) 0.95 no
C(8) H(14) 0.95 no
C(9) C(10) 1.539(3) yes
C(9) H(15) 0.95 no
C(9) H(16) 0.95 no
C(10) C(10') 1.533(3) yes
C(10') H(17) 0.95 no
C(10') H(18) 0.95 no
C(10') H(19) 0.95 no
C(11) C(12) 1.530(5) yes
C(11) H(20) 0.95 no
C(11) H(21) 0.95 no
C(12) C(13) 1.512(6) yes
C(12) H(22) 0.95 no
C(12) H(23) 0.95 no
C(14) C(15) 1.506(4) yes
C(14) H(24) 0.95 no
C(14) H(25) 0.95 no
C(16) H(26) 0.95 no
C(16) H(27) 0.95 no
C(16) H(28) 0.95 no
H(1) H(2) 1.55 no
H(1) H(3) 1.55 no
H(2) H(3) 1.55 no
H(5) H(6) 1.55 no
H(7) H(8) 1.55 no
H(10) H(11) 1.55 no
H(10) H(12) 1.55 no
H(11) H(12) 1.55 no
H(13) H(14) 1.55 no
H(15) H(16) 1.55 no
H(17) H(18) 1.55 no
H(17) H(19) 1.55 no
H(18) H(19) 1.55 no
H(20) H(21) 1.55 no
H(22) H(23) 1.55 no
H(24) H(25) 1.55 no
H(26) H(27) 1.55 no
H(26) H(28) 1.55 no
H(27) H(28) 1.55 no

loop_
_geom_contact_atom_site_label_1
_geom_contact_atom_site_label_2
_geom_contact_distance
_geom_contact_site_symmetry_2
_geom_contact_publ_flag
O(1) C(4) 3.350(4) 3_444 no
O(1) C(16) 3.499(6) 4_543 no
O(2) O(4) 3.479(3) 4_543 no
O(3) O(4) 3.302(3) 4_543 no
O(3) C(8) 3.584(3) 4_543 no
O(4) C(15) 3.119(3) 4_553 no
O(4) C(5) 3.312(3) 4_553 no
O(4) C(4) 3.374(3) 4_553 no
O(4) C(3) 3.413(4) 4_553 no
O(4) C(14) 3.414(4) 4_553 no

loop_
_cod_related_entry_id
_cod_related_entry_database
_cod_related_entry_code
1 ChemSpider 21176892
